data_7236331
loop_
_publ_author_name
'Liu, Jianqiang'
'Liu, Guoliang'
'Gu, Chuying'
'Liu, Weicong'
'Xu, Jingwen'
'Li, Baohong'
'Wang, Wenjing'

_publ_section_title
;
 Rational synthesis of a novel 3,3,5-c polyhedral metal--organic framework
 with high thermal stability and hydrogen storage capability
;
_journal_issue 30
_journal_name_full 'Journal of Materials Chemistry A'
_journal_page_first 11630
_journal_paper_doi 10.1039/C6TA03675A
_journal_volume 4
_journal_year 2016
_chemical_formula_sum 'C928 H496 Cu96 N32 O456'
_chemical_formula_weight 25489.41
_space_group_IT_number 225
_space_group_name_Hall '-F 4 2 3'
_space_group_name_H-M_alt 'F m -3 m'
_symmetry_cell_setting cubic
_symmetry_space_group_name_H-M 'F m -3 m'
_atom_sites_solution_hydrogens geom
_atom_sites_solution_primary direct
_atom_sites_solution_secondary difmap
_audit_creation_method SHELXL-97
_audit_update_record
;
2015-12-15 deposited with the CCDC.
2016-07-06 downloaded from the CCDC.
;
_cell_angle_alpha 90.00
_cell_angle_beta 90.00
_cell_angle_gamma 90.00
_cell_formula_units_Z 1
_cell_length_a 36.240(4)
_cell_length_b 36.240
_cell_length_c 36.240
_cell_measurement_reflns_used 3133
_cell_measurement_temperature 123(2)
_cell_measurement_theta_max 21.94
_cell_measurement_theta_min 2.51
_cell_volume 47595(5)
_computing_cell_refinement 'Bruker SMART'
_computing_data_collection 'Bruker SMART'
_computing_data_reduction 'Bruker SAINT'
_computing_molecular_graphics 'Bruker SHELXTL'
_computing_publication_material 'Bruker SHELXTL'
_computing_structure_refinement 'Bruker SHELXTL'
_computing_structure_solution 'Bruker SHELXTL'
_diffrn_ambient_temperature 123(2)
_diffrn_measured_fraction_theta_full 0.965
_diffrn_measured_fraction_theta_max 0.965
_diffrn_measurement_device_type 'CCD area detector'
_diffrn_measurement_method 'phi and omega scans'
_diffrn_radiation_monochromator graphite
_diffrn_radiation_source 'fine-focus sealed tube'
_diffrn_radiation_type MoK\a
_diffrn_radiation_wavelength 0.71073
_diffrn_reflns_av_R_equivalents 0.0776
_diffrn_reflns_av_sigmaI/netI 0.0221
_diffrn_reflns_limit_h_max 34
_diffrn_reflns_limit_h_min -43
_diffrn_reflns_limit_k_max 43
_diffrn_reflns_limit_k_min -43
_diffrn_reflns_limit_l_max 40
_diffrn_reflns_limit_l_min -43
_diffrn_reflns_number 30331
_diffrn_reflns_theta_full 25.08
_diffrn_reflns_theta_max 25.08
_diffrn_reflns_theta_min 1.59
_exptl_absorpt_coefficient_mu 1.100
_exptl_absorpt_correction_T_max 0.8018
_exptl_absorpt_correction_T_min 0.7197
_exptl_absorpt_correction_type multi-scan
_exptl_absorpt_process_details sadabs
_exptl_crystal_colour green
_exptl_crystal_density_diffrn 0.889
_exptl_crystal_density_method 'not measured'
_exptl_crystal_description block
_exptl_crystal_F_000 12720
_exptl_crystal_size_max 0.32
_exptl_crystal_size_mid 0.28
_exptl_crystal_size_min 0.21
_platon_squeeze_details
;
;
_refine_diff_density_max 1.017
_refine_diff_density_min -0.618
_refine_diff_density_rms 0.111
_refine_ls_extinction_method none
_refine_ls_goodness_of_fit_ref 1.188
_refine_ls_hydrogen_treatment constr
_refine_ls_matrix_type full
_refine_ls_number_parameters 83
_refine_ls_number_reflns 2061
_refine_ls_number_restraints 76
_refine_ls_restrained_S_all 1.194
_refine_ls_R_factor_all 0.1138
_refine_ls_R_factor_gt 0.0909
_refine_ls_shift/su_max 0.000
_refine_ls_shift/su_mean 0.000
_refine_ls_structure_factor_coef Fsqd
_refine_ls_weighting_details 'calc w=1/[\s^2^(Fo^2^)+(0.1810P)^2^+0.0872P] where P=(Fo^2^+2Fc^2^)/3'
_refine_ls_weighting_scheme calc
_refine_ls_wR_factor_gt 0.2623
_refine_ls_wR_factor_ref 0.2816
_reflns_number_gt 1566
_reflns_number_total 2061
_reflns_threshold_expression >2sigma(I)
_cod_data_source_file c6ta03675a2.cif
_cod_data_source_block Cu
_cod_depositor_comments
;
The following automatic conversions were performed:

data item '_symmetry_cell_setting' value 'Cubic' was changed to
'cubic' in accordance with the
/home/saulius/struct/COD-crude-data/automatic-downloads/DataCite-retrospective/RSC/depositions/lib/dictionaries/cif_core.dic
dictionary named 'cif_core.dic' version 2.4.2 last updated on
2011-04-26.

Automatic conversion script
Id: cif_fix_values 6909 2019-04-08 15:41:33Z antanas 
;
_cod_original_sg_symbol_H-M 'Fm-3m '
_cod_database_code 7236331

loop_
_symmetry_equiv_pos_as_xyz
'x, y, z'
'-x, -y, z'
'x, -y, -z'
'-x, y, -z'
'z, x, y'
'y, z, x'
'-z, -x, y'
'-y, z, -x'
'z, -x, -y'
'-y, -z, x'
'-z, x, -y'
'y, -z, -x'
'-y, -x, -z'
'y, x, -z'
'y, -x, z'
'-y, x, z'
'-x, -z, -y'
'-z, -y, -x'
'x, z, -y'
'-z, y, x'
'x, -z, y'
'z, y, -x'
'-x, z, y'
'z, -y, x'
'x, y+1/2, z+1/2'
'-x, -y+1/2, z+1/2'
'x, -y+1/2, -z+1/2'
'-x, y+1/2, -z+1/2'
'z, x+1/2, y+1/2'
'y, z+1/2, x+1/2'
'-z, -x+1/2, y+1/2'
'-y, z+1/2, -x+1/2'
'z, -x+1/2, -y+1/2'
'-y, -z+1/2, x+1/2'
'-z, x+1/2, -y+1/2'
'y, -z+1/2, -x+1/2'
'-y, -x+1/2, -z+1/2'
'y, x+1/2, -z+1/2'
'y, -x+1/2, z+1/2'
'-y, x+1/2, z+1/2'
'-x, -z+1/2, -y+1/2'
'-z, -y+1/2, -x+1/2'
'x, z+1/2, -y+1/2'
'-z, y+1/2, x+1/2'
'x, -z+1/2, y+1/2'
'z, y+1/2, -x+1/2'
'-x, z+1/2, y+1/2'
'z, -y+1/2, x+1/2'
'x+1/2, y, z+1/2'
'-x+1/2, -y, z+1/2'
'x+1/2, -y, -z+1/2'
'-x+1/2, y, -z+1/2'
'z+1/2, x, y+1/2'
'y+1/2, z, x+1/2'
'-z+1/2, -x, y+1/2'
'-y+1/2, z, -x+1/2'
'z+1/2, -x, -y+1/2'
'-y+1/2, -z, x+1/2'
'-z+1/2, x, -y+1/2'
'y+1/2, -z, -x+1/2'
'-y+1/2, -x, -z+1/2'
'y+1/2, x, -z+1/2'
'y+1/2, -x, z+1/2'
'-y+1/2, x, z+1/2'
'-x+1/2, -z, -y+1/2'
'-z+1/2, -y, -x+1/2'
'x+1/2, z, -y+1/2'
'-z+1/2, y, x+1/2'
'x+1/2, -z, y+1/2'
'z+1/2, y, -x+1/2'
'-x+1/2, z, y+1/2'
'z+1/2, -y, x+1/2'
'x+1/2, y+1/2, z'
'-x+1/2, -y+1/2, z'
'x+1/2, -y+1/2, -z'
'-x+1/2, y+1/2, -z'
'z+1/2, x+1/2, y'
'y+1/2, z+1/2, x'
'-z+1/2, -x+1/2, y'
'-y+1/2, z+1/2, -x'
'z+1/2, -x+1/2, -y'
'-y+1/2, -z+1/2, x'
'-z+1/2, x+1/2, -y'
'y+1/2, -z+1/2, -x'
'-y+1/2, -x+1/2, -z'
'y+1/2, x+1/2, -z'
'y+1/2, -x+1/2, z'
'-y+1/2, x+1/2, z'
'-x+1/2, -z+1/2, -y'
'-z+1/2, -y+1/2, -x'
'x+1/2, z+1/2, -y'
'-z+1/2, y+1/2, x'
'x+1/2, -z+1/2, y'
'z+1/2, y+1/2, -x'
'-x+1/2, z+1/2, y'
'z+1/2, -y+1/2, x'
'-x, -y, -z'
'x, y, -z'
'-x, y, z'
'x, -y, z'
'-z, -x, -y'
'-y, -z, -x'
'z, x, -y'
'y, -z, x'
'-z, x, y'
'y, z, -x'
'z, -x, y'
'-y, z, x'
'y, x, z'
'-y, -x, z'
'-y, x, -z'
'y, -x, -z'
'x, z, y'
'z, y, x'
'-x, -z, y'
'z, -y, -x'
'-x, z, -y'
'-z, -y, x'
'x, -z, -y'
'-z, y, -x'
'-x, -y+1/2, -z+1/2'
'x, y+1/2, -z+1/2'
'-x, y+1/2, z+1/2'
'x, -y+1/2, z+1/2'
'-z, -x+1/2, -y+1/2'
'-y, -z+1/2, -x+1/2'
'z, x+1/2, -y+1/2'
'y, -z+1/2, x+1/2'
'-z, x+1/2, y+1/2'
'y, z+1/2, -x+1/2'
'z, -x+1/2, y+1/2'
'-y, z+1/2, x+1/2'
'y, x+1/2, z+1/2'
'-y, -x+1/2, z+1/2'
'-y, x+1/2, -z+1/2'
'y, -x+1/2, -z+1/2'
'x, z+1/2, y+1/2'
'z, y+1/2, x+1/2'
'-x, -z+1/2, y+1/2'
'z, -y+1/2, -x+1/2'
'-x, z+1/2, -y+1/2'
'-z, -y+1/2, x+1/2'
'x, -z+1/2, -y+1/2'
'-z, y+1/2, -x+1/2'
'-x+1/2, -y, -z+1/2'
'x+1/2, y, -z+1/2'
'-x+1/2, y, z+1/2'
'x+1/2, -y, z+1/2'
'-z+1/2, -x, -y+1/2'
'-y+1/2, -z, -x+1/2'
'z+1/2, x, -y+1/2'
'y+1/2, -z, x+1/2'
'-z+1/2, x, y+1/2'
'y+1/2, z, -x+1/2'
'z+1/2, -x, y+1/2'
'-y+1/2, z, x+1/2'
'y+1/2, x, z+1/2'
'-y+1/2, -x, z+1/2'
'-y+1/2, x, -z+1/2'
'y+1/2, -x, -z+1/2'
'x+1/2, z, y+1/2'
'z+1/2, y, x+1/2'
'-x+1/2, -z, y+1/2'
'z+1/2, -y, -x+1/2'
'-x+1/2, z, -y+1/2'
'-z+1/2, -y, x+1/2'
'x+1/2, -z, -y+1/2'
'-z+1/2, y, -x+1/2'
'-x+1/2, -y+1/2, -z'
'x+1/2, y+1/2, -z'
'-x+1/2, y+1/2, z'
'x+1/2, -y+1/2, z'
'-z+1/2, -x+1/2, -y'
'-y+1/2, -z+1/2, -x'
'z+1/2, x+1/2, -y'
'y+1/2, -z+1/2, x'
'-z+1/2, x+1/2, y'
'y+1/2, z+1/2, -x'
'z+1/2, -x+1/2, y'
'-y+1/2, z+1/2, x'
'y+1/2, x+1/2, z'
'-y+1/2, -x+1/2, z'
'-y+1/2, x+1/2, -z'
'y+1/2, -x+1/2, -z'
'x+1/2, z+1/2, y'
'z+1/2, y+1/2, x'
'-x+1/2, -z+1/2, y'
'z+1/2, -y+1/2, -x'
'-x+1/2, z+1/2, -y'
'-z+1/2, -y+1/2, x'
'x+1/2, -z+1/2, -y'
'-z+1/2, y+1/2, -x'

loop_
_atom_site_label
_atom_site_type_symbol
_atom_site_fract_x
_atom_site_fract_y
_atom_site_fract_z
_atom_site_U_iso_or_equiv
_atom_site_adp_type
_atom_site_occupancy
_atom_site_symmetry_multiplicity
_atom_site_calc_flag
_atom_site_refinement_flags
_atom_site_disorder_assembly
_atom_site_disorder_group
Cu1 Cu 0.20628(3) 1.0000 0.20628(3) 0.0468(5) Uani 1 4 d S . .
Cu2 Cu 0.15505(3) 1.0000 0.15505(3) 0.0474(5) Uani 1 4 d S . .
C1 C 0.21446(17) 0.95047(16) 0.14741(17) 0.0543(15) Uani 1 1 d DU . .
C2 C 0.23505(18) 0.92005(16) 0.12678(17) 0.0663(18) Uani 1 1 d DU . .
C3 C 0.2185(2) 0.90317(16) 0.09683(16) 0.0575(18) Uani 1 2 d SDU . .
H3 H 0.1956 0.9122 0.0878 0.069 Uiso 1 2 calc SR . .
C4 C 0.2692(2) 0.90938(19) 0.1374(2) 0.088(2) Uani 1 1 d DU . .
H4 H 0.2803 0.9212 0.1580 0.106 Uiso 1 1 calc R . .
C5 C 0.2894(3) 0.88113(15) 0.11887(15) 0.097(2) Uani 1 2 d SDU . .
C6 C 0.3255(4) 0.86990(18) 0.13010(18) 0.101(2) Uani 1 2 d SDU . .
C7 C 0.3416(2) 0.8856(3) 0.1584(2) 0.111(2) Uani 0.67 2 d SPDU A 1
H7 H 0.3326 0.9086 0.1674 0.133 Uiso 0.67 2 calc SPR A 1
N1 N 0.3416(2) 0.8856(3) 0.1584(2) 0.111(2) Uani 0.33 2 d SPU A 2
O1 O 0.22986(13) 0.96180(12) 0.17591(12) 0.0632(12) Uani 1 1 d . . .
O2 O 0.18576(12) 0.96223(12) 0.13268(13) 0.0650(12) Uani 1 1 d . . .
O3 O 0.2500 1.0000 0.2500 0.083(4) Uani 1 8 d S . .
H3A H 0.2410 0.9850 0.2660 0.100 Uiso 0.13 1 d PR . .
H3B H 0.2410 1.0140 0.2660 0.100 Uiso 0.13 1 d PR . .
O4 O 0.11227(19) 1.0000 0.11227(19) 0.104 Uani 1 4 d S . .
H4A H 0.0928 0.9835 0.1188 0.125 Uiso 0.25 1 d PR . .
H4B H 0.1228 0.9921 0.0888 0.125 Uiso 0.25 1 d PR . .

loop_
_atom_site_aniso_label
_atom_site_aniso_U_11
_atom_site_aniso_U_22
_atom_site_aniso_U_33
_atom_site_aniso_U_23
_atom_site_aniso_U_13
_atom_site_aniso_U_12
Cu1 0.0501(6) 0.0401(8) 0.0501(6) 0.000 -0.0115(6) 0.000
Cu2 0.0502(6) 0.0419(8) 0.0502(6) 0.000 -0.0083(6) 0.000
C1 0.056(2) 0.049(2) 0.058(2) -0.0046(16) -0.0098(17) 0.0022(17)
C2 0.066(2) 0.067(2) 0.065(2) -0.0048(17) -0.0047(17) 0.0047(17)
C3 0.058(3) 0.0571(19) 0.0571(19) 0.0001(18) -0.0027(13) 0.0027(13)
C4 0.089(3) 0.088(3) 0.088(3) -0.0050(18) -0.0027(18) 0.0043(18)
C5 0.097(3) 0.097(2) 0.097(2) -0.0016(19) -0.0012(13) 0.0012(13)
C6 0.101(3) 0.101(2) 0.101(2) -0.0018(19) -0.0008(14) 0.0008(14)
C7 0.111(2) 0.111(3) 0.111(2) -0.0015(10) -0.0010(14) 0.0015(10)
N1 0.111(2) 0.111(3) 0.111(2) -0.0015(10) -0.0010(14) 0.0015(10)
O1 0.072(3) 0.055(2) 0.063(3) -0.014(2) -0.017(2) 0.014(2)
O2 0.071(3) 0.057(3) 0.067(3) -0.016(2) -0.010(2) 0.011(2)
O3 0.062(5) 0.125(13) 0.062(5) 0.000 -0.015(7) 0.000
O4 0.092 0.130 0.092 0.000 -0.042 0.000

loop_
_atom_type_symbol
_atom_type_description
_atom_type_scat_dispersion_real
_atom_type_scat_dispersion_imag
_atom_type_scat_source
C C 0.0033 0.0016 'International Tables Vol C Tables 4.2.6.8 and 6.1.1.4'
H H 0.0000 0.0000 'International Tables Vol C Tables 4.2.6.8 and 6.1.1.4'
N N 0.0061 0.0033 'International Tables Vol C Tables 4.2.6.8 and 6.1.1.4'
O O 0.0106 0.0060 'International Tables Vol C Tables 4.2.6.8 and 6.1.1.4'
Cu Cu 0.3201 1.2651 'International Tables Vol C Tables 4.2.6.8 and 6.1.1.4'

loop_
_geom_angle_atom_site_label_1
_geom_angle_atom_site_label_2
_geom_angle_atom_site_label_3
_geom_angle
_geom_angle_site_symmetry_1
_geom_angle_site_symmetry_3
O1 Cu1 O1 89.6(3) 114 24_575
O1 Cu1 O1 89.5(3) 114 .
O1 Cu1 O1 169.8(2) 24_575 .
O1 Cu1 O1 169.8(2) 114 100_575
O1 Cu1 O1 89.5(3) 24_575 100_575
O1 Cu1 O1 89.6(3) . 100_575
O1 Cu1 O3 95.08(12) 114 .
O1 Cu1 O3 95.08(12) 24_575 .
O1 Cu1 O3 95.08(12) . .
O1 Cu1 O3 95.08(12) 100_575 .
O1 Cu1 Cu2 84.92(12) 114 .
O1 Cu1 Cu2 84.92(12) 24_575 .
O1 Cu1 Cu2 84.92(12) . .
O1 Cu1 Cu2 84.92(12) 100_575 .
O3 Cu1 Cu2 180.00(6) . .
O2 Cu2 O2 89.7(3) 24_575 114
O2 Cu2 O2 167.4(3) 24_575 .
O2 Cu2 O2 88.9(3) 114 .
O2 Cu2 O2 88.9(3) 24_575 100_575
O2 Cu2 O2 167.4(3) 114 100_575
O2 Cu2 O2 89.7(3) . 100_575
O2 Cu2 O4 96.31(14) 24_575 .
O2 Cu2 O4 96.31(14) 114 .
O2 Cu2 O4 96.31(14) . .
O2 Cu2 O4 96.31(14) 100_575 .
O2 Cu2 Cu1 83.69(14) 24_575 .
O2 Cu2 Cu1 83.69(14) 114 .
O2 Cu2 Cu1 83.69(14) . .
O2 Cu2 Cu1 83.69(14) 100_575 .
O4 Cu2 Cu1 180.00(7) . .
O1 C1 O2 128.2(6) . .
O1 C1 C2 115.2(5) . .
O2 C1 C2 116.5(5) . .
C4 C2 C3 119.5(7) . .
C4 C2 C1 121.0(7) . .
C3 C2 C1 119.5(6) . .
C2 C3 C2 120.5(9) . 119_566
C2 C3 H3 119.8 . .
C2 C3 H3 119.8 119_566 .
C2 C4 C5 122.7(9) . .
C2 C4 H4 118.6 . .
C5 C4 H4 118.6 . .
C4 C5 C4 114.4(11) 119_566 .
C4 C5 C6 122.6(6) 119_566 .
C4 C5 C6 122.6(6) . .
C7 C6 N1 118.9(17) . 83_556
C7 C6 C7 118.9(17) . 83_556
N1 C6 C7 0.0(12) 83_556 83_556
C7 C6 C5 120.4(8) . .
N1 C6 C5 120.4(8) 83_556 .
C7 C6 C5 120.4(8) 83_556 .
C6 C7 C6 120.5(16) . 60_465
C6 C7 H7 119.7 . .
C6 C7 H7 119.7 60_465 .
C1 O1 Cu1 120.2(4) . .
C1 O2 Cu2 122.8(4) . .
Cu1 O3 Cu1 180.0 145_575 .
Cu1 O3 H3A 77.9 145_575 .
Cu1 O3 H3A 102.1 . .
Cu1 O3 H3B 77.6 145_575 .
Cu1 O3 H3B 102.4 . .
H3A O3 H3B 76.6 . .
Cu2 O4 H4A 110.4 . .
Cu2 O4 H4B 109.9 . .
H4A O4 H4B 108.5 . .

loop_
_geom_bond_atom_site_label_1
_geom_bond_atom_site_label_2
_geom_bond_distance
_geom_bond_site_symmetry_2
Cu1 O1 1.964(4) 114
Cu1 O1 1.964(4) 24_575
Cu1 O1 1.964(4) .
Cu1 O1 1.964(4) 100_575
Cu1 O3 2.2408(13) .
Cu1 Cu2 2.6254(18) .
Cu2 O2 1.941(4) 24_575
Cu2 O2 1.941(4) 114
Cu2 O2 1.941(4) .
Cu2 O2 1.941(4) 100_575
Cu2 O4 2.193(10) .
C1 O1 1.244(7) .
C1 O2 1.244(7) .
C1 C2 1.527(9) .
C2 C4 1.353(11) .
C2 C3 1.383(8) .
C3 C2 1.383(8) 119_566
C3 H3 0.9500 .
C4 C5 1.425(11) .
C4 H4 0.9500 .
C5 C4 1.425(11) 119_566
C5 C6 1.430(18) .
C6 C7 1.311(9) .
C6 N1 1.311(9) 83_556
C6 C7 1.311(9) 83_556
C7 C6 1.311(9) 60_465
C7 H7 0.9500 .
O3 Cu1 2.2408(13) 145_575
O3 H3A 0.8591 .
O3 H3B 0.8367 .
O4 H4A 0.9554 .
O4 H4B 0.9756 .

loop_
_geom_torsion_atom_site_label_1
_geom_torsion_atom_site_label_2
_geom_torsion_atom_site_label_3
_geom_torsion_atom_site_label_4
_geom_torsion
_geom_torsion_site_symmetry_1
_geom_torsion_site_symmetry_4
O1 Cu1 Cu2 O2 90.2(2) 114 24_575
O1 Cu1 Cu2 O2 0.1(2) 24_575 24_575
O1 Cu1 Cu2 O2 -179.9(2) . 24_575
O1 Cu1 Cu2 O2 -89.8(2) 100_575 24_575
O3 Cu1 Cu2 O2 45(94) . 24_575
O1 Cu1 Cu2 O2 -0.1(2) 114 114
O1 Cu1 Cu2 O2 -90.2(2) 24_575 114
O1 Cu1 Cu2 O2 89.8(2) . 114
O1 Cu1 Cu2 O2 179.9(2) 100_575 114
O3 Cu1 Cu2 O2 -45(94) . 114
O1 Cu1 Cu2 O2 -89.8(2) 114 .
O1 Cu1 Cu2 O2 -179.9(2) 24_575 .
O1 Cu1 Cu2 O2 0.1(2) . .
O1 Cu1 Cu2 O2 90.2(2) 100_575 .
O3 Cu1 Cu2 O2 -135(94) . .
O1 Cu1 Cu2 O2 179.9(2) 114 100_575
O1 Cu1 Cu2 O2 89.8(2) 24_575 100_575
O1 Cu1 Cu2 O2 -90.2(2) . 100_575
O1 Cu1 Cu2 O2 -0.1(2) 100_575 100_575
O3 Cu1 Cu2 O2 135(100) . 100_575
O1 Cu1 Cu2 O4 45.04(15) 114 .
O1 Cu1 Cu2 O4 -45.04(15) 24_575 .
O1 Cu1 Cu2 O4 134.96(15) . .
O1 Cu1 Cu2 O4 -134.96(15) 100_575 .
O3 Cu1 Cu2 O4 0.0 . .
O1 C1 C2 C4 -6.3(6) . .
O2 C1 C2 C4 169.8(4) . .
O1 C1 C2 C3 173.8(6) . .
O2 C1 C2 C3 -10.2(5) . .
C4 C2 C3 C2 6.3(5) . 119_566
C1 C2 C3 C2 -173.8(5) . 119_566
C2 C4 C5 C4 -5.7(5) . 119_566
C2 C4 C5 C6 180.00(9) . .
C4 C5 C6 C7 -173.8(5) 119_566 .
C4 C5 C6 C7 0.01(19) . .
C4 C5 C6 N1 -0.01(19) 119_566 83_556
C4 C5 C6 N1 173.8(5) . 83_556
C4 C5 C6 C7 -0.01(19) 119_566 83_556
C4 C5 C6 C7 173.8(5) . 83_556
N1 C6 C7 C6 -10.9(11) 83_556 60_465
C7 C6 C7 C6 -10.9(11) 83_556 60_465
C5 C6 C7 C6 162.9(6) . 60_465
O2 C1 O1 Cu1 6.1(9) . .
C2 C1 O1 Cu1 -178.4(3) . .
O1 Cu1 O1 C1 82.1(5) 114 .
O1 Cu1 O1 C1 -2.8(5) 24_575 .
O1 Cu1 O1 C1 -87.7(5) 100_575 .
O3 Cu1 O1 C1 177.2(5) . .
Cu2 Cu1 O1 C1 -2.8(5) . .
O1 C1 O2 Cu2 -6.1(10) . .
C2 C1 O2 Cu2 178.5(3) . .
O2 Cu2 O2 C1 2.5(5) 24_575 .
O2 Cu2 O2 C1 -81.2(5) 114 .
O2 Cu2 O2 C1 86.2(5) 100_575 .
O4 Cu2 O2 C1 -177.5(5) . .
Cu1 Cu2 O2 C1 2.5(5) . .
O1 Cu1 O3 Cu1 -163(61) 114 145_575
O1 Cu1 O3 Cu1 -73(61) 24_575 145_575
O1 Cu1 O3 Cu1 107(61) . 145_575
O1 Cu1 O3 Cu1 17(61) 100_575 145_575
Cu2 Cu1 O3 Cu1 0.0 . 145_575

loop_
_platon_squeeze_void_nr
_platon_squeeze_void_average_x
_platon_squeeze_void_average_y
_platon_squeeze_void_average_z
_platon_squeeze_void_volume
_platon_squeeze_void_count_electrons
1 -0.013 -0.019 -0.015 31053.1 5739.4
